data_4316425
loop_
_publ_author_name
'Tyler J. Morin'
'Andrew Merkel'
'Sergey V. Lindeman'
'James R. Gardinier'

_publ_section_title
;
 Breaking the Cycle: Impact of Sterically-Tailored
 Tetra(pyrazolyl)lutidines on the Self-Assembly of Silver(I) Complexes
;
_journal_name_full 'Inorganic Chemistry'
_journal_page_first 7992
_journal_page_last 8002
_journal_paper_doi 10.1021/ic1010538
_journal_volume 49
_journal_year 2010
_chemical_formula_sum 'C50 H56 Ag2 B2 F8 N20'
_chemical_formula_weight 1326.51
_chemical_name_systematic
; 
 ? 
;
_space_group_IT_number 14
_symmetry_cell_setting monoclinic
_symmetry_space_group_name_Hall '-P 2yn'
_symmetry_space_group_name_H-M 'P 1 21/n 1'
_atom_sites_solution_hydrogens difmap
_atom_sites_solution_primary direct
_atom_sites_solution_secondary difmap
_audit_creation_method SHELXL-97
_cell_angle_alpha 90.00
_cell_angle_beta 103.5190(10)
_cell_angle_gamma 90.00
_cell_formula_units_Z 2
_cell_length_a 10.6907(2)
_cell_length_b 20.7716(4)
_cell_length_c 13.5676(3)
_cell_measurement_reflns_used 9918
_cell_measurement_temperature 100(2)
_cell_measurement_theta_max 67
_cell_measurement_theta_min 4
_cell_volume 2929.38(10)
_computing_cell_refinement 'SAINT v7.23A (Bruker, 2005)'
_computing_data_collection 'APEX2 v2.1-4 (Bruker, 2007)'
_computing_data_reduction 'SADABS-2004/1 (Bruker, 2005)'
_computing_molecular_graphics 'XP v5.1 (Bruker, 1998)'
_computing_publication_material 'XCIF v6.12 (Bruker, 2001)'
_computing_structure_refinement 'SHELXL-97 v.97-2 (Sheldrick, 1993-1997)'
_computing_structure_solution 'XS/SHELXTL v6.12 (Bruker, 2001)'
_diffrn_ambient_temperature 100(2)
_diffrn_measured_fraction_theta_full 0.970
_diffrn_measured_fraction_theta_max 0.970
_diffrn_measurement_device_type 'Bruker APEX2 CCD detector'
_diffrn_measurement_method '\w scans'
_diffrn_radiation_monochromator graphite
_diffrn_radiation_source 'fine-focus sealed tube'
_diffrn_radiation_type CuK\a
_diffrn_radiation_wavelength 1.54178
_diffrn_reflns_av_R_equivalents 0.0185
_diffrn_reflns_av_sigmaI/netI 0.0122
_diffrn_reflns_limit_h_max 12
_diffrn_reflns_limit_h_min -12
_diffrn_reflns_limit_k_max 24
_diffrn_reflns_limit_k_min 0
_diffrn_reflns_limit_l_max 16
_diffrn_reflns_limit_l_min 0
_diffrn_reflns_number 24254
_diffrn_reflns_theta_full 67.99
_diffrn_reflns_theta_max 67.99
_diffrn_reflns_theta_min 3.97
_exptl_absorpt_coefficient_mu 6.039
_exptl_absorpt_correction_T_max 0.2826
_exptl_absorpt_correction_T_min 0.1962
_exptl_absorpt_correction_type numerical
_exptl_absorpt_process_details
;
 Numerical (based on real shape of the crystal) absorption
 correction followed by:
 SADABS. Program for empirical absorption correction of
 area-detector data. University of Goetingen. Germany. 
 Sheldrick, G. M. 1996
;
_exptl_crystal_colour colorless
_exptl_crystal_density_diffrn 1.504
_exptl_crystal_density_method 'not measured'
_exptl_crystal_description block
_exptl_crystal_F_000 1344
_exptl_crystal_size_max 0.40
_exptl_crystal_size_mid 0.37
_exptl_crystal_size_min 0.28
_refine_diff_density_max 0.351
_refine_diff_density_min -0.283
_refine_diff_density_rms 0.048
_refine_ls_extinction_coef 0.00048(4)
_refine_ls_extinction_expression Fc^*^=kFc[1+0.001xFc^2^\l^3^/sin(2\q)]^-1/4^
_refine_ls_extinction_method SHELXL
_refine_ls_goodness_of_fit_ref 0.999
_refine_ls_hydrogen_treatment mixed
_refine_ls_matrix_type full
_refine_ls_number_parameters 472
_refine_ls_number_reflns 5164
_refine_ls_number_restraints 0
_refine_ls_restrained_S_all 0.999
_refine_ls_R_factor_all 0.0219
_refine_ls_R_factor_gt 0.0218
_refine_ls_shift/su_max 0.004
_refine_ls_shift/su_mean 0.000
_refine_ls_structure_factor_coef Fsqd
_refine_ls_weighting_details 'calc w=1/[\s^2^(Fo^2^)+(0.0361P)^2^+2.2290P] where P=(Fo^2^+2Fc^2^)/3'
_refine_ls_weighting_scheme calc
_refine_ls_wR_factor_gt 0.0598
_refine_ls_wR_factor_ref 0.0599
_reflns_number_gt 5139
_reflns_number_total 5164
_reflns_threshold_expression >2sigma(I)
_cod_data_source_file ic1010538_si_002_4.cif
_cod_data_source_block Agpz4Me4lut_BF4_2CH3CN
_cod_original_sg_symbol_H-M 'P 21/n'
_cod_database_code 4316425

loop_
_symmetry_equiv_pos_as_xyz
'x, y, z'
'-x+1/2, y+1/2, -z+1/2'
'-x, -y, -z'
'x-1/2, -y-1/2, z-1/2'

loop_
_atom_site_label
_atom_site_type_symbol
_atom_site_fract_x
_atom_site_fract_y
_atom_site_fract_z
_atom_site_U_iso_or_equiv
_atom_site_adp_type
_atom_site_occupancy
_atom_site_symmetry_multiplicity
_atom_site_calc_flag
_atom_site_refinement_flags
_atom_site_disorder_assembly
_atom_site_disorder_group
Ag1 Ag 0.107146(12) 0.983150(6) 0.180821(10) 0.02505(7) Uani 1 1 d . . .
N1 N 0.24490(13) 1.09269(7) -0.01265(10) 0.0175(3) Uani 1 1 d . . .
N41 N 0.33483(15) 0.98260(7) 0.25652(12) 0.0239(3) Uani 1 1 d . . .
N42 N 0.40633(14) 1.03360(7) 0.23940(11) 0.0203(3) Uani 1 1 d . . .
N31 N 0.12926(14) 1.09068(7) 0.17613(10) 0.0196(3) Uani 1 1 d . . .
N32 N 0.24841(13) 1.11687(7) 0.18720(10) 0.0181(3) Uani 1 1 d . . .
N11 N -0.00372(14) 1.05781(7) -0.30805(11) 0.0229(3) Uani 1 1 d . . .
N12 N 0.08469(14) 1.10544(7) -0.28234(11) 0.0198(3) Uani 1 1 d . . .
N21 N -0.05470(14) 1.11305(7) -0.10421(11) 0.0208(3) Uani 1 1 d . . .
N22 N 0.03154(13) 1.15165(7) -0.13463(10) 0.0183(3) Uani 1 1 d . . .
C6 C 0.31154(15) 1.05186(8) 0.05608(13) 0.0179(3) Uani 1 1 d . . .
C5 C 0.34581(18) 0.99033(9) 0.03151(15) 0.0225(4) Uani 1 1 d . . .
C4 C 0.30643(18) 0.97072(9) -0.06900(15) 0.0246(4) Uani 1 1 d . . .
C3 C 0.23484(18) 1.01227(8) -0.14083(14) 0.0221(4) Uani 1 1 d . . .
C2 C 0.20645(16) 1.07285(8) -0.10879(13) 0.0181(3) Uani 1 1 d . . .
C7 C 0.35308(16) 1.08069(8) 0.16199(12) 0.0184(3) Uani 1 1 d . . .
C1 C 0.13285(16) 1.12510(8) -0.17772(13) 0.0188(3) Uani 1 1 d . . .
C41 C 0.41204(19) 0.95078(9) 0.33241(14) 0.0258(4) Uani 1 1 d . . .
C42 C 0.53177(19) 0.98059(9) 0.36416(15) 0.0266(4) Uani 1 1 d . . .
C43 C 0.52473(17) 1.03382(9) 0.30297(14) 0.0228(4) Uani 1 1 d . . .
C31 C 0.05721(17) 1.13849(9) 0.19812(13) 0.0212(4) Uani 1 1 d . . .
C32 C 0.12774(17) 1.19574(9) 0.22263(13) 0.0221(4) Uani 1 1 d . . .
C33 C 0.24975(17) 1.17970(8) 0.21438(12) 0.0202(3) Uani 1 1 d . . .
C11 C -0.03161(18) 1.05729(9) -0.40898(14) 0.0254(4) Uani 1 1 d . . .
C12 C 0.03782(17) 1.10365(9) -0.44917(13) 0.0235(4) Uani 1 1 d . . .
C13 C 0.11051(17) 1.13398(9) -0.36548(13) 0.0211(4) Uani 1 1 d . . .
C21 C -0.12283(17) 1.15289(9) -0.06017(13) 0.0224(4) Uani 1 1 d . . .
C22 C -0.08038(17) 1.21684(9) -0.06021(13) 0.0226(4) Uani 1 1 d . . .
C23 C 0.01887(17) 1.21387(8) -0.10840(13) 0.0207(3) Uani 1 1 d . . .
C44 C 0.6431(2) 0.95998(12) 0.44840(18) 0.0413(5) Uani 1 1 d . . .
H44A H 0.6115 0.9328 0.4964 0.062 Uiso 0.50 1 calc PR . .
H44B H 0.6855 0.9981 0.4837 0.062 Uiso 0.50 1 calc PR . .
H44C H 0.7049 0.9356 0.4199 0.062 Uiso 0.50 1 calc PR . .
H44D H 0.7231 0.9782 0.4369 0.062 Uiso 0.50 1 calc PR . .
H44E H 0.6491 0.9129 0.4497 0.062 Uiso 0.50 1 calc PR . .
H44F H 0.6297 0.9754 0.5134 0.062 Uiso 0.50 1 calc PR . .
C34 C 0.0816(2) 1.25947(10) 0.25187(18) 0.0311(4) Uani 1 1 d . . .
C14 C 0.0345(2) 1.11738(11) -0.55846(15) 0.0314(4) Uani 1 1 d . . .
C24 C -0.1291(2) 1.27548(10) -0.01683(17) 0.0302(4) Uani 1 1 d . . .
H5 H 0.392(2) 0.9628(11) 0.0807(17) 0.026(5) Uiso 1 1 d . . .
H4 H 0.327(2) 0.9293(11) -0.0877(16) 0.022(5) Uiso 1 1 d . . .
H3 H 0.208(2) 0.9994(11) -0.2079(19) 0.026(5) Uiso 1 1 d . . .
H7 H 0.4185(19) 1.1112(10) 0.1636(14) 0.015(4) Uiso 1 1 d . . .
H1 H 0.1878(18) 1.1595(9) -0.1805(13) 0.011(4) Uiso 1 1 d . . .
H41 H 0.384(2) 0.9161(11) 0.3591(16) 0.023(5) Uiso 1 1 d . . .
H43 H 0.583(2) 1.0668(11) 0.3001(15) 0.022(5) Uiso 1 1 d . . .
H31 H -0.029(2) 1.1314(10) 0.1975(15) 0.022(5) Uiso 1 1 d . . .
H33 H 0.325(2) 1.2047(10) 0.2239(16) 0.022(5) Uiso 1 1 d . . .
H11 H -0.095(2) 1.0261(11) -0.4450(18) 0.032(6) Uiso 1 1 d . . .
H13 H 0.167(2) 1.1682(10) -0.3594(15) 0.020(5) Uiso 1 1 d . . .
H21 H -0.192(2) 1.1365(11) -0.0358(16) 0.026(5) Uiso 1 1 d . . .
H23 H 0.0708(19) 1.2445(10) -0.1233(14) 0.015(5) Uiso 1 1 d . . .
H34A H -0.007(3) 1.2613(14) 0.241(2) 0.053(8) Uiso 1 1 d . . .
H34B H 0.106(3) 1.2922(16) 0.222(2) 0.057(8) Uiso 1 1 d . . .
H34C H 0.114(3) 1.2707(16) 0.322(3) 0.073(10) Uiso 1 1 d . . .
H14A H 0.094(3) 1.0902(14) -0.580(2) 0.054(8) Uiso 1 1 d . . .
H14B H 0.063(3) 1.1592(15) -0.565(2) 0.051(8) Uiso 1 1 d . . .
H14C H -0.049(3) 1.1160(14) -0.597(2) 0.058(8) Uiso 1 1 d . . .
H24A H -0.162(3) 1.2653(13) 0.039(2) 0.050(7) Uiso 1 1 d . . .
H24B H -0.192(4) 1.2970(18) -0.062(3) 0.083(11) Uiso 1 1 d . . .
H24C H -0.063(3) 1.3041(16) 0.001(2) 0.068(9) Uiso 1 1 d . . .
F1 F 0.24305(10) 0.75770(5) -0.25932(10) 0.0356(3) Uani 1 1 d . . .
F2 F 0.24541(11) 0.86729(5) -0.25034(9) 0.0298(2) Uani 1 1 d . . .
F3 F 0.43294(10) 0.81145(5) -0.22365(9) 0.0325(3) Uani 1 1 d . . .
F4 F 0.31259(14) 0.80800(6) -0.10730(9) 0.0429(3) Uani 1 1 d . . .
B1 B 0.30776(19) 0.81125(10) -0.20989(16) 0.0220(4) Uani 1 1 d . . .
N1S N 0.2909(3) 0.83797(14) 0.4640(3) 0.0907(11) Uani 1 1 d . . .
C1S C 0.2218(3) 0.79900(12) 0.4759(2) 0.0493(6) Uani 1 1 d . . .
C2S C 0.1364(2) 0.74820(11) 0.49359(18) 0.0377(5) Uani 1 1 d . . .
H2SA H 0.179(3) 0.7062(13) 0.4904(19) 0.044(7) Uiso 1 1 d . . .
H2SB H 0.116(3) 0.7567(13) 0.559(2) 0.047(7) Uiso 1 1 d . . .
H2SC H 0.051(3) 0.7487(15) 0.445(2) 0.060(8) Uiso 1 1 d . . .

loop_
_atom_site_aniso_label
_atom_site_aniso_U_11
_atom_site_aniso_U_22
_atom_site_aniso_U_33
_atom_site_aniso_U_23
_atom_site_aniso_U_13
_atom_site_aniso_U_12
Ag1 0.02358(9) 0.02078(9) 0.03250(10) -0.00348(5) 0.00999(6) -0.00777(5)
N1 0.0168(7) 0.0181(7) 0.0188(7) -0.0009(6) 0.0064(5) -0.0035(5)
N41 0.0234(8) 0.0220(8) 0.0265(8) 0.0027(6) 0.0065(6) -0.0042(6)
N42 0.0196(7) 0.0205(7) 0.0205(7) 0.0005(6) 0.0042(6) -0.0026(6)
N31 0.0189(7) 0.0213(7) 0.0193(7) -0.0015(6) 0.0056(5) -0.0038(6)
N32 0.0179(7) 0.0185(7) 0.0181(7) -0.0021(6) 0.0045(5) -0.0029(5)
N11 0.0241(8) 0.0249(8) 0.0198(7) -0.0038(6) 0.0052(6) -0.0071(6)
N12 0.0221(7) 0.0201(7) 0.0176(7) -0.0013(6) 0.0055(6) -0.0049(6)
N21 0.0209(7) 0.0201(7) 0.0225(7) -0.0012(6) 0.0074(6) -0.0039(6)
N22 0.0203(7) 0.0165(7) 0.0186(7) 0.0001(6) 0.0054(5) -0.0022(5)
C6 0.0144(8) 0.0204(8) 0.0200(8) -0.0011(7) 0.0063(6) -0.0030(6)
C5 0.0215(9) 0.0208(9) 0.0259(9) 0.0007(7) 0.0069(7) 0.0016(7)
C4 0.0279(10) 0.0196(9) 0.0283(10) -0.0053(8) 0.0103(8) 0.0017(7)
C3 0.0232(9) 0.0235(9) 0.0207(9) -0.0050(7) 0.0073(7) -0.0019(7)
C2 0.0164(8) 0.0202(8) 0.0193(8) -0.0014(7) 0.0071(6) -0.0040(6)
C7 0.0176(8) 0.0189(8) 0.0190(8) 0.0000(7) 0.0049(6) -0.0031(7)
C1 0.0204(8) 0.0195(8) 0.0178(8) -0.0024(7) 0.0069(7) -0.0049(7)
C41 0.0308(10) 0.0209(9) 0.0261(9) 0.0036(7) 0.0075(8) 0.0023(8)
C42 0.0250(10) 0.0281(10) 0.0257(10) 0.0022(7) 0.0040(8) 0.0054(7)
C43 0.0185(8) 0.0252(9) 0.0241(9) -0.0022(7) 0.0039(7) -0.0011(7)
C31 0.0187(9) 0.0259(9) 0.0198(8) -0.0003(7) 0.0063(7) -0.0001(7)
C32 0.0251(9) 0.0236(9) 0.0177(8) -0.0008(7) 0.0054(7) 0.0004(7)
C33 0.0230(9) 0.0195(8) 0.0174(8) -0.0015(7) 0.0034(6) -0.0030(7)
C11 0.0237(9) 0.0290(10) 0.0222(9) -0.0053(8) 0.0030(7) 0.0002(8)
C12 0.0239(9) 0.0269(9) 0.0196(8) 0.0005(7) 0.0050(7) 0.0049(7)
C13 0.0241(9) 0.0202(9) 0.0203(8) 0.0022(7) 0.0079(7) 0.0009(7)
C21 0.0210(9) 0.0258(9) 0.0215(8) -0.0009(7) 0.0073(7) -0.0008(7)
C22 0.0257(9) 0.0224(9) 0.0191(8) 0.0009(7) 0.0042(7) 0.0031(7)
C23 0.0244(9) 0.0174(8) 0.0192(8) 0.0017(7) 0.0031(7) -0.0011(7)
C44 0.0332(11) 0.0422(12) 0.0422(12) 0.0101(10) -0.0039(9) 0.0048(10)
C34 0.0300(11) 0.0257(10) 0.0384(12) -0.0040(9) 0.0096(9) 0.0034(8)
C14 0.0375(12) 0.0367(12) 0.0195(9) 0.0025(8) 0.0053(8) 0.0046(9)
C24 0.0350(11) 0.0255(10) 0.0320(10) -0.0034(8) 0.0117(9) 0.0054(9)
F1 0.0246(6) 0.0233(6) 0.0569(8) -0.0129(5) 0.0056(5) -0.0037(4)
F2 0.0307(6) 0.0227(5) 0.0346(6) -0.0008(4) 0.0047(5) 0.0037(4)
F3 0.0211(5) 0.0338(6) 0.0437(7) -0.0110(5) 0.0100(5) -0.0030(4)
F4 0.0651(9) 0.0395(7) 0.0295(6) 0.0032(5) 0.0218(6) 0.0064(6)
B1 0.0216(10) 0.0203(9) 0.0249(10) -0.0035(8) 0.0070(8) -0.0007(8)
N1S 0.0658(17) 0.0666(17) 0.157(3) 0.066(2) 0.0615(19) 0.0282(14)
C1S 0.0501(14) 0.0436(13) 0.0617(16) 0.0244(12) 0.0282(12) 0.0252(12)
C2S 0.0417(12) 0.0312(11) 0.0384(12) -0.0001(9) 0.0060(10) 0.0097(9)

loop_
_atom_type_symbol
_atom_type_description
_atom_type_scat_dispersion_real
_atom_type_scat_dispersion_imag
_atom_type_scat_source
C C 0.0181 0.0091 'International Tables Vol C Tables 4.2.6.8 and 6.1.1.4'
H H 0.0000 0.0000 'International Tables Vol C Tables 4.2.6.8 and 6.1.1.4'
B B 0.0090 0.0039 'International Tables Vol C Tables 4.2.6.8 and 6.1.1.4'
N N 0.0311 0.0180 'International Tables Vol C Tables 4.2.6.8 and 6.1.1.4'
F F 0.0727 0.0534 'International Tables Vol C Tables 4.2.6.8 and 6.1.1.4'
Ag Ag 0.1306 4.2820 'International Tables Vol C Tables 4.2.6.8 and 6.1.1.4'

loop_
_geom_angle_atom_site_label_1
_geom_angle_atom_site_label_2
_geom_angle_atom_site_label_3
_geom_angle
_geom_angle_site_symmetry_1
_geom_angle_site_symmetry_3
_geom_angle_publ_flag
N31 Ag1 N21 151.77(5) . 3_575 ?
N31 Ag1 N41 85.09(5) . . ?
N21 Ag1 N41 107.98(5) 3_575 . ?
N31 Ag1 N11 116.07(5) . 3_575 ?
N21 Ag1 N11 84.91(5) 3_575 3_575 ?
N41 Ag1 N11 106.23(5) . 3_575 ?
C6 N1 C2 118.50(15) . . ?
C41 N41 N42 104.30(15) . . ?
C41 N41 Ag1 135.39(13) . . ?
N42 N41 Ag1 118.44(11) . . ?
C43 N42 N41 111.92(15) . . ?
C43 N42 C7 127.50(15) . . ?
N41 N42 C7 120.57(14) . . ?
C31 N31 N32 104.62(14) . . ?
C31 N31 Ag1 131.59(12) . . ?
N32 N31 Ag1 119.73(11) . . ?
C33 N32 N31 111.41(14) . . ?
C33 N32 C7 127.02(14) . . ?
N31 N32 C7 121.30(14) . . ?
C11 N11 N12 104.21(14) . . ?
C11 N11 Ag1 134.68(12) . 3_575 ?
N12 N11 Ag1 118.80(10) . 3_575 ?
N11 N12 C13 111.68(14) . . ?
N11 N12 C1 121.57(14) . . ?
C13 N12 C1 126.51(15) . . ?
C21 N21 N22 104.53(14) . . ?
C21 N21 Ag1 130.69(12) . 3_575 ?
N22 N21 Ag1 119.69(10) . 3_575 ?
C23 N22 N21 111.52(14) . . ?
C23 N22 C1 126.62(15) . . ?
N21 N22 C1 121.40(13) . . ?
N1 C6 C5 122.89(16) . . ?
N1 C6 C7 113.51(14) . . ?
C5 C6 C7 123.50(16) . . ?
C4 C5 C6 117.88(17) . . ?
C4 C5 H5 120.9(14) . . ?
C6 C5 H5 121.2(14) . . ?
C3 C4 C5 119.78(17) . . ?
C3 C4 H4 120.4(13) . . ?
C5 C4 H4 119.8(13) . . ?
C2 C3 C4 117.92(17) . . ?
C2 C3 H3 121.9(14) . . ?
C4 C3 H3 120.1(14) . . ?
N1 C2 C3 123.01(16) . . ?
N1 C2 C1 112.05(14) . . ?
C3 C2 C1 124.90(15) . . ?
N42 C7 N32 111.82(13) . . ?
N42 C7 C6 113.34(14) . . ?
N32 C7 C6 110.76(13) . . ?
N42 C7 H7 105.9(12) . . ?
N32 C7 H7 104.8(12) . . ?
C6 C7 H7 109.7(11) . . ?
N12 C1 N22 111.89(14) . . ?
N12 C1 C2 114.44(14) . . ?
N22 C1 C2 110.44(13) . . ?
N12 C1 H1 105.0(11) . . ?
N22 C1 H1 105.2(11) . . ?
C2 C1 H1 109.3(11) . . ?
N41 C41 C42 112.06(17) . . ?
N41 C41 H41 120.3(14) . . ?
C42 C41 H41 127.5(14) . . ?
C43 C42 C41 104.69(17) . . ?
C43 C42 C44 127.51(19) . . ?
C41 C42 C44 127.79(18) . . ?
N42 C43 C42 107.04(17) . . ?
N42 C43 H43 120.6(13) . . ?
C42 C43 H43 132.4(13) . . ?
N31 C31 C32 112.16(15) . . ?
N31 C31 H31 120.2(13) . . ?
C32 C31 H31 127.6(13) . . ?
C33 C32 C31 104.02(15) . . ?
C33 C32 C34 127.76(17) . . ?
C31 C32 C34 128.22(17) . . ?
N32 C33 C32 107.78(15) . . ?
N32 C33 H33 121.5(13) . . ?
C32 C33 H33 130.7(13) . . ?
N11 C11 C12 112.51(16) . . ?
N11 C11 H11 118.7(14) . . ?
C12 C11 H11 128.8(14) . . ?
C13 C12 C11 104.05(16) . . ?
C13 C12 C14 127.49(18) . . ?
C11 C12 C14 128.46(18) . . ?
N12 C13 C12 107.55(16) . . ?
N12 C13 H13 121.1(13) . . ?
C12 C13 H13 131.3(13) . . ?
N21 C21 C22 112.14(16) . . ?
N21 C21 H21 119.3(13) . . ?
C22 C21 H21 128.5(13) . . ?
C23 C22 C21 104.11(16) . . ?
C23 C22 C24 127.05(18) . . ?
C21 C22 C24 128.84(17) . . ?
N22 C23 C22 107.69(16) . . ?
N22 C23 H23 120.8(12) . . ?
C22 C23 H23 131.5(12) . . ?
C42 C44 H44A 109.5 . . ?
C42 C44 H44B 109.5 . . ?
H44A C44 H44B 109.5 . . ?
C42 C44 H44C 109.5 . . ?
H44A C44 H44C 109.5 . . ?
H44B C44 H44C 109.5 . . ?
C42 C44 H44D 109.5 . . ?
H44A C44 H44D 141.1 . . ?
H44B C44 H44D 56.3 . . ?
H44C C44 H44D 56.3 . . ?
C42 C44 H44E 109.5 . . ?
H44A C44 H44E 56.3 . . ?
H44B C44 H44E 141.1 . . ?
H44C C44 H44E 56.3 . . ?
H44D C44 H44E 109.5 . . ?
C42 C44 H44F 109.5 . . ?
H44A C44 H44F 56.3 . . ?
H44B C44 H44F 56.3 . . ?
H44C C44 H44F 141.1 . . ?
H44D C44 H44F 109.5 . . ?
H44E C44 H44F 109.5 . . ?
C32 C34 H34A 112.5(18) . . ?
C32 C34 H34B 115(2) . . ?
H34A C34 H34B 108(3) . . ?
C32 C34 H34C 114(2) . . ?
H34A C34 H34C 105(3) . . ?
H34B C34 H34C 101(3) . . ?
C12 C14 H14A 109.3(17) . . ?
C12 C14 H14B 109.4(17) . . ?
H14A C14 H14B 106(2) . . ?
C12 C14 H14C 110.0(18) . . ?
H14A C14 H14C 116(3) . . ?
H14B C14 H14C 106(3) . . ?
C22 C24 H24A 111.7(17) . . ?
C22 C24 H24B 114(2) . . ?
H24A C24 H24B 107(3) . . ?
C22 C24 H24C 108(2) . . ?
H24A C24 H24C 111(3) . . ?
H24B C24 H24C 105(3) . . ?
F4 B1 F2 109.88(15) . . ?
F4 B1 F3 108.91(16) . . ?
F2 B1 F3 109.37(15) . . ?
F4 B1 F1 110.03(16) . . ?
F2 B1 F1 109.86(15) . . ?
F3 B1 F1 108.76(15) . . ?
N1S C1S C2S 178.2(3) . . ?
C1S C2S H2SA 108.4(15) . . ?
C1S C2S H2SB 107.7(15) . . ?
H2SA C2S H2SB 114(2) . . ?
C1S C2S H2SC 113.7(18) . . ?
H2SA C2S H2SC 110(2) . . ?
H2SB C2S H2SC 103(2) . . ?

loop_
_geom_bond_atom_site_label_1
_geom_bond_atom_site_label_2
_geom_bond_distance
_geom_bond_site_symmetry_2
_geom_bond_publ_flag
Ag1 N31 2.2485(15) . ?
Ag1 N21 2.2617(14) 3_575 ?
Ag1 N41 2.4106(16) . ?
Ag1 N11 2.4121(15) 3_575 ?
N1 C6 1.336(2) . ?
N1 C2 1.338(2) . ?
N41 C41 1.334(3) . ?
N41 N42 1.358(2) . ?
N42 C43 1.355(2) . ?
N42 C7 1.451(2) . ?
N31 C31 1.333(2) . ?
N31 N32 1.361(2) . ?
N32 C33 1.355(2) . ?
N32 C7 1.454(2) . ?
N11 C11 1.332(2) . ?
N11 N12 1.356(2) . ?
N11 Ag1 2.4121(15) 3_575 ?
N12 C13 1.359(2) . ?
N12 C1 1.451(2) . ?
N21 C21 1.333(2) . ?
N21 N22 1.357(2) . ?
N21 Ag1 2.2617(14) 3_575 ?
N22 C23 1.356(2) . ?
N22 C1 1.454(2) . ?
C6 C5 1.391(3) . ?
C6 C7 1.524(2) . ?
C5 C4 1.391(3) . ?
C5 H5 0.93(2) . ?
C4 C3 1.390(3) . ?
C4 H4 0.94(2) . ?
C3 C2 1.388(2) . ?
C3 H3 0.93(2) . ?
C2 C1 1.526(2) . ?
C7 H7 0.94(2) . ?
C1 H1 0.93(2) . ?
C41 C42 1.396(3) . ?
C41 H41 0.89(2) . ?
C42 C43 1.374(3) . ?
C42 C44 1.507(3) . ?
C43 H43 0.93(2) . ?
C31 C32 1.406(3) . ?
C31 H31 0.93(2) . ?
C32 C33 1.376(3) . ?
C32 C34 1.498(3) . ?
C33 H33 0.94(2) . ?
C11 C12 1.402(3) . ?
C11 H11 0.98(2) . ?
C12 C13 1.370(3) . ?
C12 C14 1.502(3) . ?
C13 H13 0.92(2) . ?
C21 C22 1.404(3) . ?
C21 H21 0.94(2) . ?
C22 C23 1.372(3) . ?
C22 C24 1.498(3) . ?
C23 H23 0.90(2) . ?
C44 H44A 0.9800 . ?
C44 H44B 0.9800 . ?
C44 H44C 0.9800 . ?
C44 H44D 0.9800 . ?
C44 H44E 0.9800 . ?
C44 H44F 0.9800 . ?
C34 H34A 0.93(3) . ?
C34 H34B 0.86(3) . ?
C34 H34C 0.96(4) . ?
C14 H14A 0.95(3) . ?
C14 H14B 0.93(3) . ?
C14 H14C 0.93(3) . ?
C24 H24A 0.94(3) . ?
C24 H24B 0.91(4) . ?
C24 H24C 0.91(4) . ?
F1 B1 1.396(2) . ?
F2 B1 1.389(2) . ?
F3 B1 1.394(2) . ?
F4 B1 1.382(2) . ?
N1S C1S 1.133(4) . ?
C1S C2S 1.452(4) . ?
C2S H2SA 0.99(3) . ?
C2S H2SB 0.98(3) . ?
C2S H2SC 0.99(3) . ?

loop_
_geom_torsion_atom_site_label_1
_geom_torsion_atom_site_label_2
_geom_torsion_atom_site_label_3
_geom_torsion_atom_site_label_4
_geom_torsion
_geom_torsion_site_symmetry_1
_geom_torsion_site_symmetry_2
_geom_torsion_site_symmetry_3
_geom_torsion_site_symmetry_4
_geom_torsion_publ_flag
N31 Ag1 N41 C41 138.56(18) . . . . ?
N21 Ag1 N41 C41 -67.04(19) 3_575 . . . ?
N11 Ag1 N41 C41 22.82(19) 3_575 . . . ?
N31 Ag1 N41 N42 -23.04(12) . . . . ?
N21 Ag1 N41 N42 131.37(12) 3_575 . . . ?
N11 Ag1 N41 N42 -138.78(12) 3_575 . . . ?
C41 N41 N42 C43 -0.2(2) . . . . ?
Ag1 N41 N42 C43 166.58(12) . . . . ?
C41 N41 N42 C7 -178.93(15) . . . . ?
Ag1 N41 N42 C7 -12.2(2) . . . . ?
N21 Ag1 N31 C31 103.45(17) 3_575 . . . ?
N41 Ag1 N31 C31 -136.87(15) . . . . ?
N11 Ag1 N31 C31 -31.19(16) 3_575 . . . ?
N21 Ag1 N31 N32 -102.96(14) 3_575 . . . ?
N41 Ag1 N31 N32 16.71(11) . . . . ?
N11 Ag1 N31 N32 122.40(11) 3_575 . . . ?
C31 N31 N32 C33 -0.65(18) . . . . ?
Ag1 N31 N32 C33 -160.54(11) . . . . ?
C31 N31 N32 C7 -175.17(14) . . . . ?
Ag1 N31 N32 C7 24.94(18) . . . . ?
C11 N11 N12 C13 0.29(19) . . . . ?
Ag1 N11 N12 C13 -164.91(11) 3_575 . . . ?
C11 N11 N12 C1 174.98(15) . . . . ?
Ag1 N11 N12 C1 9.8(2) 3_575 . . . ?
C21 N21 N22 C23 1.12(18) . . . . ?
Ag1 N21 N22 C23 158.51(11) 3_575 . . . ?
C21 N21 N22 C1 173.85(15) . . . . ?
Ag1 N21 N22 C1 -28.76(19) 3_575 . . . ?
C2 N1 C6 C5 1.9(2) . . . . ?
C2 N1 C6 C7 178.32(14) . . . . ?
N1 C6 C5 C4 -1.1(3) . . . . ?
C7 C6 C5 C4 -177.19(16) . . . . ?
C6 C5 C4 C3 -0.2(3) . . . . ?
C5 C4 C3 C2 0.7(3) . . . . ?
C6 N1 C2 C3 -1.4(2) . . . . ?
C6 N1 C2 C1 -179.49(14) . . . . ?
C4 C3 C2 N1 0.1(3) . . . . ?
C4 C3 C2 C1 177.97(16) . . . . ?
C43 N42 C7 N32 -112.20(19) . . . . ?
N41 N42 C7 N32 66.3(2) . . . . ?
C43 N42 C7 C6 121.75(18) . . . . ?
N41 N42 C7 C6 -59.7(2) . . . . ?
C33 N32 C7 N42 109.80(18) . . . . ?
N31 N32 C7 N42 -76.59(18) . . . . ?
C33 N32 C7 C6 -122.74(17) . . . . ?
N31 N32 C7 C6 50.86(19) . . . . ?
N1 C6 C7 N42 170.37(14) . . . . ?
C5 C6 C7 N42 -13.2(2) . . . . ?
N1 C6 C7 N32 43.75(19) . . . . ?
C5 C6 C7 N32 -139.85(17) . . . . ?
N11 N12 C1 N22 -63.3(2) . . . . ?
C13 N12 C1 N22 110.53(18) . . . . ?
N11 N12 C1 C2 63.2(2) . . . . ?
C13 N12 C1 C2 -122.90(18) . . . . ?
C23 N22 C1 N12 -111.12(18) . . . . ?
N21 N22 C1 N12 77.31(19) . . . . ?
C23 N22 C1 C2 120.16(17) . . . . ?
N21 N22 C1 C2 -51.40(19) . . . . ?
N1 C2 C1 N12 -177.86(14) . . . . ?
C3 C2 C1 N12 4.0(2) . . . . ?
N1 C2 C1 N22 -50.54(18) . . . . ?
C3 C2 C1 N22 131.37(17) . . . . ?
N42 N41 C41 C42 0.0(2) . . . . ?
Ag1 N41 C41 C42 -163.34(13) . . . . ?
N41 C41 C42 C43 0.2(2) . . . . ?
N41 C41 C42 C44 178.9(2) . . . . ?
N41 N42 C43 C42 0.3(2) . . . . ?
C7 N42 C43 C42 178.93(16) . . . . ?
C41 C42 C43 N42 -0.3(2) . . . . ?
C44 C42 C43 N42 -179.0(2) . . . . ?
N32 N31 C31 C32 0.48(19) . . . . ?
Ag1 N31 C31 C32 156.95(12) . . . . ?
N31 C31 C32 C33 -0.1(2) . . . . ?
N31 C31 C32 C34 -179.69(18) . . . . ?
N31 N32 C33 C32 0.58(19) . . . . ?
C7 N32 C33 C32 174.71(15) . . . . ?
C31 C32 C33 N32 -0.26(18) . . . . ?
C34 C32 C33 N32 179.29(18) . . . . ?
N12 N11 C11 C12 0.3(2) . . . . ?
Ag1 N11 C11 C12 161.93(13) 3_575 . . . ?
N11 C11 C12 C13 -0.7(2) . . . . ?
N11 C11 C12 C14 179.15(18) . . . . ?
N11 N12 C13 C12 -0.8(2) . . . . ?
C1 N12 C13 C12 -175.13(16) . . . . ?
C11 C12 C13 N12 0.9(2) . . . . ?
C14 C12 C13 N12 -179.03(18) . . . . ?
N22 N21 C21 C22 -0.96(19) . . . . ?
Ag1 N21 C21 C22 -154.82(12) 3_575 . . . ?
N21 C21 C22 C23 0.5(2) . . . . ?
N21 C21 C22 C24 -178.70(18) . . . . ?
N21 N22 C23 C22 -0.88(19) . . . . ?
C1 N22 C23 C22 -173.14(15) . . . . ?
C21 C22 C23 N22 0.26(19) . . . . ?
C24 C22 C23 N22 179.43(18) . . . . ?
